data_4104600
loop_
_publ_author_name
'Holger Braunschweig'
'Thomas Herbst'
'Daniela Rais'
'Sundargopal Ghosh'
'Thomas Kupfer'
'Krzysztof Radacki'
'Andrew G. Crawford'
'Richard M. Ward'
'Todd B. Marder'
'Israel Fern\'andez'
'Gernot Frenking'

_publ_contact_author_address
; Institut fuer Anorganische Chemie
Universitaet Wuerzburg
Am Hubland
97074 Wuerzburg, Germany
;
_publ_contact_author_email H.Braunschweig@mail.uni-wuerzburg.de
_publ_contact_author_fax +49-931-8884623
_publ_contact_author_name 'Prof. Dr. Holger Braunschweig'
_publ_contact_author_phone +49-931-8885260
_publ_section_title
;
 Borylene-Based Direct Functionalization of Organic Substrates: Synthesis,
 Characterization, and Photophysical Properties of Novel \p-Conjugated
 Borirenes
;
_journal_name_full 'Journal of the American Chemical Society'
_journal_page_first 8989
_journal_page_last 8999
_journal_paper_doi 10.1021/ja902198z
_journal_volume 131
_journal_year 2009
_chemical_formula_moiety 'C30 H50 B2 N2 O2 Si4'
_chemical_formula_sum 'C30 H50 B2 N2 O2 Si4'
_chemical_formula_weight 604.70
_chemical_name_common
;
?
;
_chemical_name_systematic
; 
?
;
_space_group_IT_number 2
_symmetry_cell_setting triclinic
_symmetry_space_group_name_Hall '-P 1'
_symmetry_space_group_name_H-M 'P -1'
_atom_sites_solution_hydrogens geom
_atom_sites_solution_primary direct
_atom_sites_solution_secondary difmap
_audit_creation_method SHELXL-97
_cell_angle_alpha 81.229(5)
_cell_angle_beta 72.047(5)
_cell_angle_gamma 79.572(5)
_cell_formula_units_Z 2
_cell_length_a 9.5049(11)
_cell_length_b 13.4023(14)
_cell_length_c 15.0311(18)
_cell_measurement_reflns_used 9295
_cell_measurement_temperature 98(2)
_cell_measurement_theta_max 30.38
_cell_measurement_theta_min 2.51
_cell_volume 1781.9(4)
_computing_cell_refinement 'Saint+ ver. 7.12A (Bruker AXS)'
_computing_data_collection 'APEX2 ver. 1.0-27 (Bruker AXS)'
_computing_data_reduction 'Saint+ ver. 7.12A (Bruker AXS)'
_computing_molecular_graphics 'XP ver. 5.1 (Bruker AXS, 1998)'
_computing_publication_material 'SHELXL-97 (Sheldrick, 1997)'
_computing_structure_refinement 'SHELXL-97 (Sheldrick, 1997)'
_computing_structure_solution 'SHELXS-97 (Sheldrick, 1990)'
_diffrn_ambient_temperature 98(2)
_diffrn_measured_fraction_theta_full 0.995
_diffrn_measured_fraction_theta_max 0.969
_diffrn_measurement_device_type 'CCD area detector'
_diffrn_measurement_method 'phi and omega scans'
_diffrn_radiation_monochromator 'multi-layer mirror'
_diffrn_radiation_source 'rotating anode'
_diffrn_radiation_type MoK\a
_diffrn_radiation_wavelength 0.71073
_diffrn_reflns_av_R_equivalents 0.0631
_diffrn_reflns_av_sigmaI/netI 0.0244
_diffrn_reflns_limit_h_max 13
_diffrn_reflns_limit_h_min -13
_diffrn_reflns_limit_k_max 18
_diffrn_reflns_limit_k_min -19
_diffrn_reflns_limit_l_max 21
_diffrn_reflns_limit_l_min -21
_diffrn_reflns_number 265587
_diffrn_reflns_theta_full 29.00
_diffrn_reflns_theta_max 30.56
_diffrn_reflns_theta_min 1.43
_exptl_absorpt_coefficient_mu 0.195
_exptl_absorpt_correction_T_max 0.9865
_exptl_absorpt_correction_T_min 0.9439
_exptl_absorpt_correction_type multi-scan
_exptl_absorpt_process_details 'Sadabs 2004/1 (Brucker Nonius 2004)'
_exptl_crystal_colour yellow
_exptl_crystal_density_diffrn 1.127
_exptl_crystal_description plate
_exptl_crystal_F_000 652
_exptl_crystal_size_max 0.30
_exptl_crystal_size_mid 0.18
_exptl_crystal_size_min 0.07
_refine_diff_density_max 0.549
_refine_diff_density_min -0.476
_refine_diff_density_rms 0.058
_refine_ls_extinction_method none
_refine_ls_goodness_of_fit_ref 1.046
_refine_ls_hydrogen_treatment constr
_refine_ls_matrix_type full
_refine_ls_number_parameters 361
_refine_ls_number_reflns 10597
_refine_ls_number_restraints 0
_refine_ls_restrained_S_all 1.046
_refine_ls_R_factor_all 0.0529
_refine_ls_R_factor_gt 0.0407
_refine_ls_shift/su_max 0.001
_refine_ls_shift/su_mean 0.000
_refine_ls_structure_factor_coef Fsqd
_refine_ls_weighting_details 'calc w=1/[\s^2^(Fo^2^)+(0.0518P)^2^+1.0231P] where P=(Fo^2^+2Fc^2^)/3'
_refine_ls_weighting_scheme calc
_refine_ls_wR_factor_gt 0.1065
_refine_ls_wR_factor_ref 0.1146
_reflns_number_gt 8752
_reflns_number_total 10597
_reflns_threshold_expression >2sigma(I)
_cod_data_source_file ja902198z_si_001_1.cif
_cod_data_source_block 6
_cod_original_sg_symbol_Hall ' '
_cod_database_code 4104600

loop_
_symmetry_equiv_pos_as_xyz
'x, y, z'
'-x, -y, -z'

loop_
_atom_site_label
_atom_site_type_symbol
_atom_site_fract_x
_atom_site_fract_y
_atom_site_fract_z
_atom_site_U_iso_or_equiv
_atom_site_adp_type
_atom_site_occupancy
_atom_site_symmetry_multiplicity
_atom_site_calc_flag
_atom_site_refinement_flags
Si1 Si 0.76672(4) 0.55659(3) 0.15432(3) 0.02076(8) Uani 1 1 d .
N1 N 0.74518(12) 0.42682(8) 0.17915(8) 0.0198(2) Uani 1 1 d .
C1 C 0.94687(14) 0.36003(9) 0.28717(9) 0.0183(2) Uani 1 1 d .
B1 B 0.83821(16) 0.37039(10) 0.23255(10) 0.0190(3) Uani 1 1 d .
Si2 Si 0.61583(4) 0.36640(3) 0.15292(3) 0.02021(8) Uani 1 1 d .
N2 N 1.09233(13) -0.01230(8) 0.23229(8) 0.0199(2) Uani 1 1 d .
B2 B 0.98782(17) 0.05616(10) 0.29245(11) 0.0201(3) Uani 1 1 d .
C2 C 0.90001(14) 0.27223(9) 0.27867(9) 0.0190(2) Uani 1 1 d .
Si3 Si 1.12513(4) -0.14261(3) 0.26889(3) 0.02302(9) Uani 1 1 d .
C3 C 0.92275(15) 0.16536(9) 0.30451(9) 0.0201(2) Uani 1 1 d .
Si4 Si 1.18053(4) 0.05111(3) 0.12324(3) 0.02079(8) Uani 1 1 d .
C4 C 0.86156(15) 0.09226(9) 0.37250(10) 0.0213(2) Uani 1 1 d .
C10 C 1.04470(14) 0.38719(9) 0.33478(9) 0.0186(2) Uani 1 1 d .
C11 C 1.04796(15) 0.48909(10) 0.34285(10) 0.0217(3) Uani 1 1 d .
H11A H 0.9881 0.5412 0.3149 0.026 Uiso 1 1 calc R
C12 C 1.13703(15) 0.51606(10) 0.39101(10) 0.0223(3) Uani 1 1 d .
H12A H 1.1373 0.5858 0.3960 0.027 Uiso 1 1 calc R
C13 C 1.22518(15) 0.44042(10) 0.43154(9) 0.0216(2) Uani 1 1 d .
C14 C 1.22366(16) 0.33805(10) 0.42411(10) 0.0248(3) Uani 1 1 d .
H14A H 1.2843 0.2862 0.4518 0.030 Uiso 1 1 calc R
C15 C 1.13431(15) 0.31206(10) 0.37667(10) 0.0224(3) Uani 1 1 d .
H15A H 1.1336 0.2422 0.3724 0.027 Uiso 1 1 calc R
O16 O 1.31649(12) 0.45819(8) 0.48020(8) 0.0288(2) Uani 1 1 d .
C17 C 1.31910(17) 0.56209(11) 0.48991(11) 0.0279(3) Uani 1 1 d .
H17A H 1.3882 0.5651 0.5259 0.042 Uiso 1 1 calc R
H17B H 1.2186 0.5932 0.5230 0.042 Uiso 1 1 calc R
H17C H 1.3524 0.5993 0.4275 0.042 Uiso 1 1 calc R
C20 C 0.73368(16) 0.09482(10) 0.45670(9) 0.0220(3) Uani 1 1 d .
C21 C 0.69746(18) 0.00824(10) 0.51873(11) 0.0295(3) Uani 1 1 d .
H21A H 0.7597 -0.0551 0.5069 0.035 Uiso 1 1 calc R
C22 C 0.57302(18) 0.01203(11) 0.59727(11) 0.0292(3) Uani 1 1 d .
H22A H 0.5513 -0.0478 0.6387 0.035 Uiso 1 1 calc R
C23 C 0.48055(16) 0.10433(10) 0.61457(10) 0.0237(3) Uani 1 1 d .
C24 C 0.51389(16) 0.19210(10) 0.55364(10) 0.0233(3) Uani 1 1 d .
H24A H 0.4508 0.2552 0.5654 0.028 Uiso 1 1 calc R
C25 C 0.63833(16) 0.18704(9) 0.47648(9) 0.0216(3) Uani 1 1 d .
H25A H 0.6602 0.2473 0.4357 0.026 Uiso 1 1 calc R
O26 O 0.35545(12) 0.11751(8) 0.68936(7) 0.0294(2) Uani 1 1 d .
C27 C 0.32269(19) 0.03157(12) 0.75662(11) 0.0327(3) Uani 1 1 d .
H27A H 0.2310 0.0507 0.8064 0.049 Uiso 1 1 calc R
H27B H 0.4057 0.0086 0.7841 0.049 Uiso 1 1 calc R
H27C H 0.3089 -0.0237 0.7257 0.049 Uiso 1 1 calc R
C31 C 0.67813(17) 0.61958(11) 0.26424(11) 0.0290(3) Uani 1 1 d .
H31A H 0.5720 0.6118 0.2872 0.043 Uiso 1 1 calc R
H31B H 0.6882 0.6923 0.2514 0.043 Uiso 1 1 calc R
H31C H 0.7275 0.5879 0.3121 0.043 Uiso 1 1 calc R
C32 C 0.96890(18) 0.56989(12) 0.10857(11) 0.0302(3) Uani 1 1 d .
H32A H 1.0199 0.5366 0.1552 0.045 Uiso 1 1 calc R
H32B H 0.9802 0.6424 0.0965 0.045 Uiso 1 1 calc R
H32C H 1.0130 0.5377 0.0500 0.045 Uiso 1 1 calc R
C33 C 0.6782(2) 0.62156(12) 0.06224(12) 0.0381(4) Uani 1 1 d .
H33A H 0.5712 0.6163 0.0836 0.057 Uiso 1 1 calc R
H33B H 0.7248 0.5890 0.0040 0.057 Uiso 1 1 calc R
H33C H 0.6920 0.6936 0.0506 0.057 Uiso 1 1 calc R
C34 C 0.43342(17) 0.45009(13) 0.16708(12) 0.0330(3) Uani 1 1 d .
H34A H 0.3956 0.4701 0.2312 0.049 Uiso 1 1 calc R
H34B H 0.3619 0.4131 0.1554 0.049 Uiso 1 1 calc R
H34C H 0.4466 0.5112 0.1221 0.049 Uiso 1 1 calc R
C35 C 0.68777(17) 0.32841(13) 0.03116(11) 0.0317(3) Uani 1 1 d .
H35A H 0.7061 0.3892 -0.0137 0.048 Uiso 1 1 calc R
H35B H 0.6138 0.2947 0.0183 0.048 Uiso 1 1 calc R
H35C H 0.7813 0.2813 0.0247 0.048 Uiso 1 1 calc R
C36 C 0.58286(19) 0.24886(12) 0.23511(13) 0.0355(4) Uani 1 1 d .
H36A H 0.5448 0.2668 0.2999 0.053 Uiso 1 1 calc R
H36B H 0.6769 0.2022 0.2276 0.053 Uiso 1 1 calc R
H36C H 0.5095 0.2156 0.2212 0.053 Uiso 1 1 calc R
C41 C 1.0395(3) -0.16410(12) 0.39791(12) 0.0461(5) Uani 1 1 d .
H41A H 0.9320 -0.1401 0.4132 0.069 Uiso 1 1 calc R
H41B H 1.0853 -0.1264 0.4300 0.069 Uiso 1 1 calc R
H41C H 1.0562 -0.2371 0.4186 0.069 Uiso 1 1 calc R
C42 C 1.3294(2) -0.18884(14) 0.24188(15) 0.0432(4) Uani 1 1 d .
H42A H 1.3762 -0.1780 0.1739 0.065 Uiso 1 1 calc R
H42B H 1.3452 -0.2618 0.2631 0.065 Uiso 1 1 calc R
H42C H 1.3744 -0.1511 0.2744 0.065 Uiso 1 1 calc R
C43 C 1.0432(2) -0.21861(12) 0.20943(13) 0.0371(4) Uani 1 1 d .
H43A H 0.9356 -0.1954 0.2228 0.056 Uiso 1 1 calc R
H43B H 1.0602 -0.2909 0.2326 0.056 Uiso 1 1 calc R
H43C H 1.0906 -0.2097 0.1414 0.056 Uiso 1 1 calc R
C44 C 1.30147(19) -0.04015(13) 0.03904(12) 0.0345(3) Uani 1 1 d .
H44A H 1.3787 -0.0804 0.0655 0.052 Uiso 1 1 calc R
H44B H 1.3489 -0.0021 -0.0205 0.052 Uiso 1 1 calc R
H44C H 1.2403 -0.0858 0.0279 0.052 Uiso 1 1 calc R
C45 C 1.03719(18) 0.12453(13) 0.06795(11) 0.0334(3) Uani 1 1 d .
H45A H 0.9711 0.1736 0.1101 0.050 Uiso 1 1 calc R
H45B H 0.9783 0.0775 0.0566 0.050 Uiso 1 1 calc R
H45C H 1.0869 0.1612 0.0081 0.050 Uiso 1 1 calc R
C46 C 1.29706(18) 0.13917(12) 0.14165(12) 0.0310(3) Uani 1 1 d .
H46A H 1.2342 0.1873 0.1858 0.046 Uiso 1 1 calc R
H46B H 1.3427 0.1769 0.0815 0.046 Uiso 1 1 calc R
H46C H 1.3757 0.0997 0.1674 0.046 Uiso 1 1 calc R

loop_
_atom_site_aniso_label
_atom_site_aniso_U_11
_atom_site_aniso_U_22
_atom_site_aniso_U_33
_atom_site_aniso_U_23
_atom_site_aniso_U_13
_atom_site_aniso_U_12
Si1 0.02768(19) 0.01312(15) 0.02368(18) -0.00080(12) -0.01026(14) -0.00438(13)
N1 0.0221(5) 0.0133(5) 0.0271(5) -0.0011(4) -0.0113(4) -0.0038(4)
C1 0.0192(6) 0.0129(5) 0.0241(6) -0.0028(4) -0.0074(5) -0.0028(4)
B1 0.0205(6) 0.0128(6) 0.0250(7) -0.0031(5) -0.0075(5) -0.0037(5)
Si2 0.01887(17) 0.01786(16) 0.02685(18) -0.00004(13) -0.01089(14) -0.00448(13)
N2 0.0230(5) 0.0134(5) 0.0254(5) -0.0029(4) -0.0094(4) -0.0028(4)
B2 0.0248(7) 0.0134(6) 0.0254(7) -0.0018(5) -0.0117(6) -0.0038(5)
C2 0.0200(6) 0.0140(5) 0.0244(6) -0.0029(4) -0.0078(5) -0.0030(4)
Si3 0.0291(2) 0.01364(16) 0.02717(19) -0.00349(13) -0.01109(15) 0.00125(13)
C3 0.0239(6) 0.0145(5) 0.0259(6) -0.0029(4) -0.0119(5) -0.0038(4)
Si4 0.02155(18) 0.01855(17) 0.02459(18) -0.00220(13) -0.00933(14) -0.00413(13)
C4 0.0261(6) 0.0140(5) 0.0262(6) -0.0023(5) -0.0108(5) -0.0031(5)
C10 0.0188(6) 0.0152(5) 0.0234(6) -0.0028(4) -0.0073(5) -0.0040(4)
C11 0.0217(6) 0.0156(5) 0.0311(7) -0.0037(5) -0.0120(5) -0.0024(4)
C12 0.0225(6) 0.0163(5) 0.0314(7) -0.0062(5) -0.0100(5) -0.0041(5)
C13 0.0206(6) 0.0231(6) 0.0243(6) -0.0051(5) -0.0088(5) -0.0050(5)
C14 0.0288(7) 0.0193(6) 0.0305(7) -0.0010(5) -0.0158(6) -0.0025(5)
C15 0.0265(7) 0.0149(5) 0.0288(7) -0.0018(5) -0.0124(5) -0.0033(5)
O16 0.0312(5) 0.0259(5) 0.0384(6) -0.0073(4) -0.0208(5) -0.0050(4)
C17 0.0256(7) 0.0283(7) 0.0356(8) -0.0119(6) -0.0114(6) -0.0072(5)
C20 0.0271(7) 0.0161(6) 0.0244(6) -0.0024(5) -0.0094(5) -0.0037(5)
C21 0.0343(8) 0.0155(6) 0.0345(8) -0.0007(5) -0.0062(6) -0.0012(5)
C22 0.0359(8) 0.0180(6) 0.0309(7) 0.0019(5) -0.0068(6) -0.0055(5)
C23 0.0277(7) 0.0208(6) 0.0245(6) -0.0046(5) -0.0082(5) -0.0053(5)
C24 0.0300(7) 0.0162(6) 0.0259(6) -0.0041(5) -0.0108(5) -0.0025(5)
C25 0.0294(7) 0.0146(5) 0.0233(6) -0.0021(4) -0.0108(5) -0.0039(5)
O26 0.0323(6) 0.0228(5) 0.0290(5) -0.0020(4) -0.0023(4) -0.0056(4)
C27 0.0337(8) 0.0293(7) 0.0326(8) 0.0027(6) -0.0061(6) -0.0090(6)
C31 0.0317(7) 0.0212(6) 0.0326(7) -0.0075(5) -0.0085(6) 0.0022(5)
C32 0.0356(8) 0.0305(7) 0.0269(7) -0.0061(6) -0.0039(6) -0.0171(6)
C33 0.0572(11) 0.0249(7) 0.0409(9) 0.0086(6) -0.0294(8) -0.0111(7)
C34 0.0220(7) 0.0358(8) 0.0393(8) -0.0001(6) -0.0101(6) -0.0007(6)
C35 0.0273(7) 0.0377(8) 0.0359(8) -0.0123(6) -0.0134(6) -0.0046(6)
C36 0.0362(8) 0.0277(7) 0.0531(10) 0.0116(7) -0.0279(8) -0.0177(6)
C41 0.0737(13) 0.0205(7) 0.0312(8) 0.0016(6) -0.0074(8) 0.0091(8)
C42 0.0374(9) 0.0381(9) 0.0557(11) -0.0073(8) -0.0246(8) 0.0120(7)
C43 0.0428(9) 0.0211(7) 0.0527(10) -0.0086(6) -0.0163(8) -0.0093(6)
C44 0.0351(8) 0.0317(8) 0.0328(8) -0.0083(6) -0.0012(6) -0.0053(6)
C45 0.0328(8) 0.0401(8) 0.0295(7) 0.0011(6) -0.0161(6) -0.0023(6)
C46 0.0329(8) 0.0275(7) 0.0375(8) -0.0002(6) -0.0135(6) -0.0137(6)

loop_
_atom_type_symbol
_atom_type_description
_atom_type_scat_dispersion_real
_atom_type_scat_dispersion_imag
_atom_type_scat_source
C C 0.0033 0.0016 'International Tables Vol C Tables 4.2.6.8 and 6.1.1.4'
H H 0.0000 0.0000 'International Tables Vol C Tables 4.2.6.8 and 6.1.1.4'
B B 0.0013 0.0007 'International Tables Vol C Tables 4.2.6.8 and 6.1.1.4'
N N 0.0061 0.0033 'International Tables Vol C Tables 4.2.6.8 and 6.1.1.4'
O O 0.0106 0.0060 'International Tables Vol C Tables 4.2.6.8 and 6.1.1.4'
Si Si 0.0817 0.0704 'International Tables Vol C Tables 4.2.6.8 and 6.1.1.4'

loop_
_geom_angle_atom_site_label_1
_geom_angle_atom_site_label_2
_geom_angle_atom_site_label_3
_geom_angle
N1 Si1 C31 108.49(6)
N1 Si1 C33 111.87(6)
C31 Si1 C33 109.08(8)
N1 Si1 C32 109.91(6)
C31 Si1 C32 110.68(7)
C33 Si1 C32 106.83(8)
B1 N1 Si2 119.32(9)
B1 N1 Si1 113.13(9)
Si2 N1 Si1 127.37(6)
C2 C1 C10 135.96(12)
C2 C1 B1 63.37(9)
C10 C1 B1 160.57(12)
N1 B1 C1 153.62(12)
N1 B1 C2 151.79(12)
C1 B1 C2 54.59(8)
N1 Si2 C34 111.23(7)
N1 Si2 C36 109.38(6)
C34 Si2 C36 107.72(8)
N1 Si2 C35 111.06(6)
C34 Si2 C35 109.50(8)
C36 Si2 C35 107.83(8)
B2 N2 Si3 121.38(9)
B2 N2 Si4 111.74(9)
Si3 N2 Si4 126.87(7)
N2 B2 C4 159.33(13)
N2 B2 C3 145.63(13)
C4 B2 C3 54.74(9)
C1 C2 C3 140.78(12)
C1 C2 B1 62.04(9)
C3 C2 B1 157.15(12)
N2 Si3 C43 111.09(7)
N2 Si3 C41 109.12(6)
C43 Si3 C41 108.98(9)
N2 Si3 C42 110.85(8)
C43 Si3 C42 108.19(9)
C41 Si3 C42 108.55(9)
C4 C3 C2 140.59(13)
C4 C3 B2 62.10(10)
C2 C3 B2 156.90(13)
N2 Si4 C46 109.27(6)
N2 Si4 C45 109.87(7)
C46 Si4 C45 109.88(8)
N2 Si4 C44 111.87(7)
C46 Si4 C44 109.06(8)
C45 Si4 C44 106.85(8)
C3 C4 C20 133.84(12)
C3 C4 B2 63.16(10)
C20 C4 B2 162.57(12)
C11 C10 C15 117.97(12)
C11 C10 C1 120.83(11)
C15 C10 C1 121.17(11)
C12 C11 C10 121.46(12)
C12 C11 H11A 119.3
C10 C11 H11A 119.3
C13 C12 C11 119.53(12)
C13 C12 H12A 120.2
C11 C12 H12A 120.2
O16 C13 C12 124.41(12)
O16 C13 C14 115.72(12)
C12 C13 C14 119.87(12)
C15 C14 C13 120.17(12)
C15 C14 H14A 119.9
C13 C14 H14A 119.9
C14 C15 C10 121.00(12)
C14 C15 H15A 119.5
C10 C15 H15A 119.5
C13 O16 C17 117.00(11)
O16 C17 H17A 109.5
O16 C17 H17B 109.5
H17A C17 H17B 109.5
O16 C17 H17C 109.5
H17A C17 H17C 109.5
H17B C17 H17C 109.5
C21 C20 C25 117.28(13)
C21 C20 C4 122.96(12)
C25 C20 C4 119.73(12)
C22 C21 C20 121.95(13)
C22 C21 H21A 119.0
C20 C21 H21A 119.0
C21 C22 C23 119.33(13)
C21 C22 H22A 120.3
C23 C22 H22A 120.3
O26 C23 C22 124.64(13)
O26 C23 C24 115.41(12)
C22 C23 C24 119.95(13)
C25 C24 C23 119.91(12)
C25 C24 H24A 120.0
C23 C24 H24A 120.0
C24 C25 C20 121.56(12)
C24 C25 H25A 119.2
C20 C25 H25A 119.2
C23 O26 C27 117.30(12)
O26 C27 H27A 109.5
O26 C27 H27B 109.5
H27A C27 H27B 109.5
O26 C27 H27C 109.5
H27A C27 H27C 109.5
H27B C27 H27C 109.5
Si1 C31 H31A 109.5
Si1 C31 H31B 109.5
H31A C31 H31B 109.5
Si1 C31 H31C 109.5
H31A C31 H31C 109.5
H31B C31 H31C 109.5
Si1 C32 H32A 109.5
Si1 C32 H32B 109.5
H32A C32 H32B 109.5
Si1 C32 H32C 109.5
H32A C32 H32C 109.5
H32B C32 H32C 109.5
Si1 C33 H33A 109.5
Si1 C33 H33B 109.5
H33A C33 H33B 109.5
Si1 C33 H33C 109.5
H33A C33 H33C 109.5
H33B C33 H33C 109.5
Si2 C34 H34A 109.5
Si2 C34 H34B 109.5
H34A C34 H34B 109.5
Si2 C34 H34C 109.5
H34A C34 H34C 109.5
H34B C34 H34C 109.5
Si2 C35 H35A 109.5
Si2 C35 H35B 109.5
H35A C35 H35B 109.5
Si2 C35 H35C 109.5
H35A C35 H35C 109.5
H35B C35 H35C 109.5
Si2 C36 H36A 109.5
Si2 C36 H36B 109.5
H36A C36 H36B 109.5
Si2 C36 H36C 109.5
H36A C36 H36C 109.5
H36B C36 H36C 109.5
Si3 C41 H41A 109.5
Si3 C41 H41B 109.5
H41A C41 H41B 109.5
Si3 C41 H41C 109.5
H41A C41 H41C 109.5
H41B C41 H41C 109.5
Si3 C42 H42A 109.5
Si3 C42 H42B 109.5
H42A C42 H42B 109.5
Si3 C42 H42C 109.5
H42A C42 H42C 109.5
H42B C42 H42C 109.5
Si3 C43 H43A 109.5
Si3 C43 H43B 109.5
H43A C43 H43B 109.5
Si3 C43 H43C 109.5
H43A C43 H43C 109.5
H43B C43 H43C 109.5
Si4 C44 H44A 109.5
Si4 C44 H44B 109.5
H44A C44 H44B 109.5
Si4 C44 H44C 109.5
H44A C44 H44C 109.5
H44B C44 H44C 109.5
Si4 C45 H45A 109.5
Si4 C45 H45B 109.5
H45A C45 H45B 109.5
Si4 C45 H45C 109.5
H45A C45 H45C 109.5
H45B C45 H45C 109.5
Si4 C46 H46A 109.5
Si4 C46 H46B 109.5
H46A C46 H46B 109.5
Si4 C46 H46C 109.5
H46A C46 H46C 109.5
H46B C46 H46C 109.5

loop_
_geom_bond_atom_site_label_1
_geom_bond_atom_site_label_2
_geom_bond_distance
Si1 N1 1.7578(11)
Si1 C31 1.8606(15)
Si1 C33 1.8619(16)
Si1 C32 1.8627(16)
N1 B1 1.4172(18)
N1 Si2 1.7548(11)
C1 C2 1.3674(16)
C1 C10 1.4565(17)
C1 B1 1.4820(19)
B1 C2 1.4999(18)
Si2 C34 1.8577(15)
Si2 C36 1.8580(15)
Si2 C35 1.8609(16)
N2 B2 1.4198(18)
N2 Si3 1.7509(11)
N2 Si4 1.7600(12)
B2 C4 1.483(2)
B2 C3 1.4971(18)
C2 C3 1.4209(17)
Si3 C43 1.8535(16)
Si3 C41 1.8568(18)
Si3 C42 1.8640(18)
C3 C4 1.3701(18)
Si4 C46 1.8596(15)
Si4 C45 1.8650(15)
Si4 C44 1.8669(16)
C4 C20 1.4594(19)
C10 C11 1.3961(17)
C10 C15 1.4009(18)
C11 C12 1.3927(18)
C11 H11A 0.9500
C12 C13 1.3855(19)
C12 H12A 0.9500
C13 O16 1.3655(16)
C13 C14 1.3964(18)
C14 C15 1.3810(19)
C14 H14A 0.9500
C15 H15A 0.9500
O16 C17 1.4274(17)
C17 H17A 0.9800
C17 H17B 0.9800
C17 H17C 0.9800
C20 C21 1.3969(19)
C20 C25 1.4063(18)
C21 C22 1.390(2)
C21 H21A 0.9500
C22 C23 1.391(2)
C22 H22A 0.9500
C23 O26 1.3672(17)
C23 C24 1.3966(19)
C24 C25 1.378(2)
C24 H24A 0.9500
C25 H25A 0.9500
O26 C27 1.4235(18)
C27 H27A 0.9800
C27 H27B 0.9800
C27 H27C 0.9800
C31 H31A 0.9800
C31 H31B 0.9800
C31 H31C 0.9800
C32 H32A 0.9800
C32 H32B 0.9800
C32 H32C 0.9800
C33 H33A 0.9800
C33 H33B 0.9800
C33 H33C 0.9800
C34 H34A 0.9800
C34 H34B 0.9800
C34 H34C 0.9800
C35 H35A 0.9800
C35 H35B 0.9800
C35 H35C 0.9800
C36 H36A 0.9800
C36 H36B 0.9800
C36 H36C 0.9800
C41 H41A 0.9800
C41 H41B 0.9800
C41 H41C 0.9800
C42 H42A 0.9800
C42 H42B 0.9800
C42 H42C 0.9800
C43 H43A 0.9800
C43 H43B 0.9800
C43 H43C 0.9800
C44 H44A 0.9800
C44 H44B 0.9800
C44 H44C 0.9800
C45 H45A 0.9800
C45 H45B 0.9800
C45 H45C 0.9800
C46 H46A 0.9800
C46 H46B 0.9800
C46 H46C 0.9800

loop_
_geom_torsion_atom_site_label_1
_geom_torsion_atom_site_label_2
_geom_torsion_atom_site_label_3
_geom_torsion_atom_site_label_4
_geom_torsion
C31 Si1 N1 B1 -72.89(11)
C33 Si1 N1 B1 166.74(11)
C32 Si1 N1 B1 48.24(11)
C31 Si1 N1 Si2 102.07(9)
C33 Si1 N1 Si2 -18.30(12)
C32 Si1 N1 Si2 -136.80(9)
Si2 N1 B1 C1 -169.4(2)
Si1 N1 B1 C1 6.1(3)
Si2 N1 B1 C2 8.9(3)
Si1 N1 B1 C2 -175.7(2)
C2 C1 B1 N1 179.0(3)
C10 C1 B1 N1 4.1(6)
C10 C1 B1 C2 -174.9(4)
B1 N1 Si2 C34 137.80(11)
Si1 N1 Si2 C34 -36.88(11)
B1 N1 Si2 C36 18.93(13)
Si1 N1 Si2 C36 -155.75(9)
B1 N1 Si2 C35 -99.97(12)
Si1 N1 Si2 C35 85.35(10)
Si3 N2 B2 C4 -17.4(4)
Si4 N2 B2 C4 163.8(3)
Si3 N2 B2 C3 174.46(17)
Si4 N2 B2 C3 -4.4(3)
C10 C1 C2 C3 -4.1(3)
B1 C1 C2 C3 178.3(2)
C10 C1 C2 B1 177.56(19)
N1 B1 C2 C1 -179.0(3)
N1 B1 C2 C3 3.7(5)
C1 B1 C2 C3 -177.3(3)
B2 N2 Si3 C43 107.53(12)
Si4 N2 Si3 C43 -73.83(10)
B2 N2 Si3 C41 -12.64(14)
Si4 N2 Si3 C41 165.99(10)
B2 N2 Si3 C42 -132.14(12)
Si4 N2 Si3 C42 46.49(11)
C1 C2 C3 C4 96.2(3)
B1 C2 C3 C4 -87.6(4)
C1 C2 C3 B2 -96.6(3)
B1 C2 C3 B2 79.5(5)
N2 B2 C3 C4 174.9(2)
N2 B2 C3 C2 4.1(5)
C4 B2 C3 C2 -170.8(3)
B2 N2 Si4 C46 65.69(11)
Si3 N2 Si4 C46 -113.05(9)
B2 N2 Si4 C45 -54.93(11)
Si3 N2 Si4 C45 126.32(9)
B2 N2 Si4 C44 -173.44(10)
Si3 N2 Si4 C44 7.82(11)
C2 C3 C4 C20 -0.9(3)
B2 C3 C4 C20 -175.21(18)
C2 C3 C4 B2 174.3(2)
N2 B2 C4 C3 -171.8(4)
N2 B2 C4 C20 -3.4(7)
C3 B2 C4 C20 168.4(4)
C2 C1 C10 C11 -168.31(15)
B1 C1 C10 C11 5.1(4)
C2 C1 C10 C15 9.4(2)
B1 C1 C10 C15 -177.2(3)
C15 C10 C11 C12 -0.1(2)
C1 C10 C11 C12 177.72(13)
C10 C11 C12 C13 0.3(2)
C11 C12 C13 O16 179.99(13)
C11 C12 C13 C14 -0.2(2)
O16 C13 C14 C15 179.66(13)
C12 C13 C14 C15 -0.1(2)
C13 C14 C15 C10 0.4(2)
C11 C10 C15 C14 -0.3(2)
C1 C10 C15 C14 -178.09(13)
C12 C13 O16 C17 0.5(2)
C14 C13 O16 C17 -179.30(13)
C3 C4 C20 C21 -176.75(15)
B2 C4 C20 C21 17.7(5)
C3 C4 C20 C25 5.2(2)
B2 C4 C20 C25 -160.4(4)
C25 C20 C21 C22 -0.3(2)
C4 C20 C21 C22 -178.40(14)
C20 C21 C22 C23 0.6(2)
C21 C22 C23 O26 -179.92(14)
C21 C22 C23 C24 -0.5(2)
O26 C23 C24 C25 179.52(12)
C22 C23 C24 C25 0.0(2)
C23 C24 C25 C20 0.3(2)
C21 C20 C25 C24 -0.2(2)
C4 C20 C25 C24 178.00(12)
C22 C23 O26 C27 3.5(2)
C24 C23 O26 C27 -175.98(13)

loop_
_cod_related_entry_id
_cod_related_entry_database
_cod_related_entry_code
1 ChemSpider 30660186
